data_4103656
loop_
_publ_author_name
'Corwin H. Booth'
'Daniel Kazhdan'
'Evan L. Werkema'
'Marc D. Walter'
'Wayne W. Lukens'
'Eric D. Bauer'
'Yung-Jin Hu'
'Laurent Maron'
'Odile Eisenstein'
'Martin Head-Gordon'
'Richard A. Andersen'

_publ_section_title
;
 Intermediate-Valence Tautomerism in Decamethylytterbocene Complexes of
 Methyl-Substituted Bipyridines
;
_journal_name_full 'Journal of the American Chemical Society'
_journal_page_first 17537
_journal_page_last 17549
_journal_paper_doi 10.1021/ja106902s
_journal_volume 132
_journal_year 2010
_chemical_formula_sum 'C38 H48 N2 Yb'
_chemical_formula_weight 705.85
_space_group_IT_number 14
_symmetry_cell_setting monoclinic
_symmetry_Int_Tables_number 14
_symmetry_space_group_name_Hall '-P 2ybc'
_symmetry_space_group_name_H-M 'P 1 21/c 1'
_audit_creation_date 'Tue Apr 17 11:38:01 2007'
_audit_creation_method 'by teXsan'
_cell_angle_alpha 90
_cell_angle_beta 92.180(2)
_cell_angle_gamma 90
_cell_formula_units_Z 4
_cell_length_a 14.127(1)
_cell_length_b 15.283(1)
_cell_length_c 15.312(1)
_cell_measurement_reflns_used 1808
_cell_measurement_temperature 154.2
_cell_measurement_theta_max 18.4
_cell_measurement_theta_min 2.3
_cell_volume 3303.5(4)
_computing_cell_refinement 'Bruker-AXS SAINT v6.40'
_computing_data_collection 'Bruker-AXS SMART v5.631'
_computing_data_reduction 'Bruker-AXS SAINT v6.40'
_computing_publication_material teXsan
_computing_structure_refinement teXsan
_computing_structure_solution SIR97
_diffrn_ambient_temperature 154.2
_diffrn_measured_fraction_theta_full 0.9906
_diffrn_measured_fraction_theta_max 0.9906
_diffrn_measurement_device_type 'Bruker APEX'
_diffrn_measurement_method \w-scans
_diffrn_radiation_type 'Mo K\a'
_diffrn_radiation_wavelength 0.7107
_diffrn_reflns_av_R_equivalents 0.048
_diffrn_reflns_limit_h_max 16
_diffrn_reflns_limit_h_min 0
_diffrn_reflns_limit_k_max 17
_diffrn_reflns_limit_k_min 0
_diffrn_reflns_limit_l_max 17
_diffrn_reflns_limit_l_min -17
_diffrn_reflns_number 16177
_diffrn_reflns_theta_full 24.40
_diffrn_reflns_theta_max 24.40
_diffrn_standards_decay_% 0
_diffrn_standards_interval_count 0
_diffrn_standards_interval_time 0
_diffrn_standards_number 0
_exptl_absorpt_coefficient_mu 2.858
_exptl_absorpt_correction_T_max 0.944
_exptl_absorpt_correction_T_min 0.793
_exptl_absorpt_correction_type empirical
_exptl_absorpt_process_details 'Blessing, 1995'
_exptl_crystal_colour black
_exptl_crystal_density_diffrn 1.419
_exptl_crystal_density_method 'not measured'
_exptl_crystal_description 'thin plate'
_exptl_crystal_F_000 1440.00
_exptl_crystal_size_max 0.080
_exptl_crystal_size_mid 0.070
_exptl_crystal_size_min 0.020
_refine_diff_density_max 0.67
_refine_diff_density_min -0.54
_refine_ls_extinction_method none
_refine_ls_goodness_of_fit_ref 1.229
_refine_ls_hydrogen_treatment constr
_refine_ls_number_parameters 370
_refine_ls_number_reflns 3739
_refine_ls_R_factor_all 0.0637
_refine_ls_R_factor_gt 0.0370
_refine_ls_shift/su_max 0.0007
_refine_ls_structure_factor_coef F
_refine_ls_weighting_details 'w = 1/[\s^2^(Fo) + 0.00022|Fo|^2^]'
_refine_ls_weighting_scheme calc
_refine_ls_wR_factor_all 0.0497
_refine_ls_wR_factor_ref 0.0432
_reflns_number_gt 3739
_reflns_number_total 5385
_reflns_threshold_expression F^2^>3.0\s(F^2^)
_cod_data_source_file ja106902s_si_002.cif
_cod_data_source_block Cp*2Yb6_6'-dmb
_cod_original_cell_volume 3303.5(5)
_cod_original_sg_symbol_H-M 'P 21/c '
_cod_original_formula_sum 'C38 H48 N2 Yb '
_cod_database_code 4103656

loop_
_symmetry_equiv_pos_as_xyz
x,y,z
-x,1/2+y,1/2-z
-x,-y,-z
x,1/2-y,1/2+z

loop_
_atom_site_label
_atom_site_type_symbol
_atom_site_fract_x
_atom_site_fract_y
_atom_site_fract_z
_atom_site_U_iso_or_equiv
_atom_site_adp_type
_atom_site_occupancy
_atom_site_calc_flag
_atom_site_refinement_flags
Yb(1) Yb -0.25122(2) 0.03607(2) 0.79045(2) 0.02268(9) Uani 1.00 d .
N(1) N -0.1344(4) 0.0843(4) 0.6808(4) 0.029(2) Uani 1.00 d .
N(2) N -0.3272(4) 0.0768(4) 0.6453(4) 0.024(2) Uani 1.00 d .
C(1) C -0.3156(5) 0.2020(4) 0.8238(5) 0.029(2) Uani 1.00 d .
C(2) C -0.2177(5) 0.2049(5) 0.8431(5) 0.035(2) Uani 1.00 d .
C(3) C -0.2041(6) 0.1503(6) 0.9217(5) 0.047(3) Uani 1.00 d .
C(4) C -0.2932(7) 0.1187(5) 0.9425(5) 0.048(3) Uani 1.00 d .
C(5) C -0.3604(6) 0.1482(5) 0.8842(5) 0.042(3) Uani 1.00 d .
C(6) C -0.1640(6) -0.1244(5) 0.8207(5) 0.038(2) Uani 1.00 d .
C(7) C -0.2003(5) -0.1271(4) 0.7342(5) 0.030(2) Uani 1.00 d .
C(8) C -0.3003(5) -0.1282(4) 0.7364(5) 0.025(2) Uani 1.00 d .
C(9) C -0.3259(5) -0.1234(5) 0.8238(5) 0.035(2) Uani 1.00 d .
C(10) C -0.2409(7) -0.1213(5) 0.8771(5) 0.042(2) Uani 1.00 d .
C(11) C -0.3666(6) 0.2563(5) 0.7541(5) 0.046(3) Uani 1.00 d .
C(12) C -0.1482(6) 0.2605(6) 0.7997(6) 0.057(3) Uani 1.00 d .
C(13) C -0.1146(8) 0.1429(7) 0.9763(7) 0.096(4) Uani 1.00 d .
C(14) C -0.313(1) 0.0720(7) 1.0291(7) 0.098(4) Uani 1.00 d .
C(15) C -0.4664(7) 0.1351(6) 0.8932(7) 0.071(4) Uani 1.00 d .
C(16) C -0.0628(7) -0.1418(6) 0.8510(8) 0.081(4) Uani 1.00 d .
C(17) C -0.1444(6) -0.1398(6) 0.6539(6) 0.053(3) Uani 1.00 d .
C(18) C -0.3662(6) -0.1469(5) 0.6576(5) 0.042(3) Uani 1.00 d .
C(19) C -0.4242(6) -0.1332(5) 0.8586(6) 0.048(3) Uani 1.00 d .
C(20) C -0.2332(8) -0.1301(5) 0.9750(5) 0.068(3) Uani 1.00 d .
C(21) C -0.0394(5) 0.0779(5) 0.6950(6) 0.041(2) Uani 1.00 d .
C(22) C 0.0237(5) 0.0908(6) 0.6290(6) 0.048(3) Uani 1.00 d .
C(23) C -0.0117(6) 0.1125(7) 0.5466(6) 0.058(3) Uani 1.00 d .
C(24) C -0.1080(5) 0.1221(6) 0.5323(5) 0.042(3) Uani 1.00 d .
C(25) C -0.1669(5) 0.1082(5) 0.5997(4) 0.027(2) Uani 1.00 d .
C(26) C -0.2713(5) 0.1174(4) 0.5863(5) 0.029(2) Uani 1.00 d .
C(27) C -0.3086(5) 0.1647(5) 0.5157(5) 0.035(2) Uani 1.00 d .
C(28) C -0.4059(6) 0.1638(5) 0.5000(5) 0.043(3) Uani 1.00 d .
C(29) C -0.4631(5) 0.1205(5) 0.5563(5) 0.040(2) Uani 1.00 d .
C(30) C -0.4222(5) 0.0797(5) 0.6296(5) 0.031(2) Uani 1.00 d .
C(31) C -0.0037(6) 0.0594(6) 0.7866(6) 0.059(3) Uani 1.00 d .
C(32) C -0.4838(5) 0.0376(6) 0.6942(5) 0.044(2) Uani 1.00 d .
C(33) C -0.2757(5) -0.0462(5) 0.4102(5) 0.035(2) Uani 1.00 d .
C(34) C -0.2751(5) -0.1326(5) 0.3881(5) 0.038(2) Uani 1.00 d .
C(35) C -0.2694(5) -0.1569(5) 0.3007(6) 0.042(3) Uani 1.00 d .
C(36) C -0.2629(6) -0.0947(6) 0.2374(5) 0.046(3) Uani 1.00 d .
C(37) C -0.2636(6) -0.0079(5) 0.2599(5) 0.037(2) Uani 1.00 d .
C(38) C -0.2702(5) 0.0163(4) 0.3454(5) 0.034(2) Uani 1.00 d .
C(101) C -0.2782 0.1648 0.8831 0.0025 Uiso 0.00 d P
C(102) C -0.2463 -0.1249 0.7984 0.0025 Uiso 0.00 d P
H(1) H -0.3240 0.2869 0.7195 0.0563 Uiso 1.00 calc .
H(2) H -0.4047 0.2181 0.7153 0.0563 Uiso 1.00 calc .
H(3) H -0.4094 0.2964 0.7794 0.0563 Uiso 1.00 calc .
H(4) H -0.0851 0.2503 0.8242 0.0619 Uiso 1.00 calc .
H(5) H -0.1474 0.2485 0.7386 0.0619 Uiso 1.00 calc .
H(6) H -0.1624 0.3211 0.8075 0.0619 Uiso 1.00 calc .
H(7) H -0.0967 0.0834 0.9875 0.1065 Uiso 1.00 calc .
H(8) H -0.0608 0.1697 0.9470 0.1065 Uiso 1.00 calc .
H(9) H -0.1186 0.1724 1.0311 0.1065 Uiso 1.00 calc .
H(10) H -0.3509 0.1083 1.0654 0.1155 Uiso 1.00 calc .
H(11) H -0.3502 0.0189 1.0174 0.1155 Uiso 1.00 calc .
H(12) H -0.2572 0.0560 1.0598 0.1155 Uiso 1.00 calc .
H(13) H -0.4894 0.1617 0.9447 0.0894 Uiso 1.00 calc .
H(14) H -0.5025 0.1619 0.8437 0.0894 Uiso 1.00 calc .
H(15) H -0.4837 0.0746 0.8931 0.0894 Uiso 1.00 calc .
H(16) H -0.0549 -0.1977 0.8771 0.0949 Uiso 1.00 calc .
H(17) H -0.0205 -0.1399 0.8013 0.0949 Uiso 1.00 calc .
H(18) H -0.0395 -0.0981 0.8912 0.0949 Uiso 1.00 calc .
H(19) H -0.1590 -0.1950 0.6258 0.0585 Uiso 1.00 calc .
H(20) H -0.1605 -0.0948 0.6100 0.0585 Uiso 1.00 calc .
H(21) H -0.0783 -0.1368 0.6655 0.0585 Uiso 1.00 calc .
H(22) H -0.4311 -0.1443 0.6712 0.0521 Uiso 1.00 calc .
H(23) H -0.3561 -0.1055 0.6107 0.0521 Uiso 1.00 calc .
H(24) H -0.3539 -0.2043 0.6337 0.0521 Uiso 1.00 calc .
H(25) H -0.4373 -0.0854 0.8976 0.0582 Uiso 1.00 calc .
H(26) H -0.4709 -0.1317 0.8117 0.0582 Uiso 1.00 calc .
H(27) H -0.4298 -0.1864 0.8897 0.0582 Uiso 1.00 calc .
H(28) H -0.2937 -0.1265 1.0000 0.0809 Uiso 1.00 calc .
H(29) H -0.2049 -0.1852 0.9919 0.0809 Uiso 1.00 calc .
H(30) H -0.1936 -0.0846 1.0001 0.0809 Uiso 1.00 calc .
H(31) H 0.0917 0.0835 0.6410 0.0579 Uiso 1.00 calc .
H(32) H 0.0308 0.1191 0.4994 0.0705 Uiso 1.00 calc .
H(33) H -0.1340 0.1383 0.4740 0.0513 Uiso 1.00 calc .
H(34) H -0.2661 0.1976 0.4781 0.0414 Uiso 1.00 calc .
H(35) H -0.4338 0.1935 0.4488 0.0502 Uiso 1.00 calc .
H(36) H -0.5308 0.1178 0.5450 0.0493 Uiso 1.00 calc .
H(37) H -0.0289 0.0061 0.8081 0.0725 Uiso 1.00 calc .
H(38) H 0.0637 0.0565 0.7904 0.0725 Uiso 1.00 calc .
H(39) H -0.0228 0.1059 0.8258 0.0725 Uiso 1.00 calc .
H(40) H -0.4739 0.0625 0.7505 0.0528 Uiso 1.00 calc .
H(41) H -0.5488 0.0427 0.6764 0.0528 Uiso 1.00 calc .
H(42) H -0.4689 -0.0243 0.6984 0.0528 Uiso 1.00 calc .
H(43) H -0.2805 -0.0274 0.4698 0.0442 Uiso 1.00 calc .
H(44) H -0.2798 -0.1771 0.4334 0.0478 Uiso 1.00 calc .
H(45) H -0.2707 -0.2181 0.2841 0.0499 Uiso 1.00 calc .
H(46) H -0.2578 -0.1102 0.1767 0.0552 Uiso 1.00 calc .
H(47) H -0.2606 0.0364 0.2158 0.0446 Uiso 1.00 calc .
H(48) H -0.2713 0.0776 0.3594 0.0431 Uiso 1.00 calc .

loop_
_atom_site_aniso_label
_atom_site_aniso_U_11
_atom_site_aniso_U_22
_atom_site_aniso_U_33
_atom_site_aniso_U_12
_atom_site_aniso_U_13
_atom_site_aniso_U_23
Yb(1) 0.0226(2) 0.0261(2) 0.0194(2) 0.0006(2) 0.0012(1) 0.0013(2)
N(1) 0.027(3) 0.026(3) 0.034(4) -0.003(3) 0.009(3) -0.001(3)
N(2) 0.026(3) 0.023(3) 0.023(3) -0.002(3) -0.001(3) 0.003(3)
C(1) 0.038(4) 0.019(4) 0.030(4) 0.004(3) -0.000(4) -0.002(3)
C(2) 0.031(4) 0.033(4) 0.040(5) -0.000(4) 0.007(4) -0.010(4)
C(3) 0.062(6) 0.045(5) 0.033(5) 0.018(5) -0.024(5) -0.017(4)
C(4) 0.082(7) 0.034(5) 0.028(5) 0.004(5) 0.007(5) -0.009(4)
C(5) 0.054(5) 0.033(5) 0.040(5) 0.006(4) 0.016(5) -0.007(4)
C(6) 0.040(5) 0.027(5) 0.046(5) 0.001(4) -0.008(4) 0.003(4)
C(7) 0.038(5) 0.022(4) 0.031(5) 0.003(3) 0.004(4) 0.000(3)
C(8) 0.027(4) 0.027(4) 0.023(4) -0.003(3) 0.002(3) 0.002(3)
C(9) 0.044(5) 0.036(5) 0.026(5) 0.004(4) 0.009(4) 0.008(4)
C(10) 0.072(6) 0.021(4) 0.031(5) 0.002(4) -0.013(5) 0.010(4)
C(11) 0.048(5) 0.029(5) 0.060(6) 0.007(4) -0.007(5) -0.004(4)
C(12) 0.040(5) 0.046(6) 0.085(7) -0.004(4) 0.012(5) -0.012(5)
C(13) 0.102(9) 0.092(9) 0.090(9) 0.048(7) -0.064(7) -0.057(7)
C(14) 0.20(1) 0.054(6) 0.042(6) 0.034(8) 0.037(8) 0.001(5)
C(15) 0.061(6) 0.069(7) 0.087(8) -0.019(5) 0.043(6) -0.021(6)
C(16) 0.063(6) 0.052(6) 0.124(10) 0.018(5) -0.054(7) 0.006(6)
C(17) 0.055(6) 0.051(6) 0.056(6) -0.002(4) 0.025(5) -0.016(5)
C(18) 0.045(5) 0.040(5) 0.040(5) -0.013(4) -0.007(4) -0.002(4)
C(19) 0.048(5) 0.043(5) 0.055(6) -0.013(4) 0.017(5) 0.001(4)
C(20) 0.144(10) 0.030(5) 0.030(5) -0.000(6) -0.014(6) 0.003(4)
C(21) 0.030(4) 0.037(5) 0.054(6) 0.002(4) -0.007(4) -0.002(4)
C(22) 0.024(4) 0.054(6) 0.069(7) -0.001(4) 0.018(4) -0.007(5)
C(23) 0.047(5) 0.085(7) 0.043(6) -0.021(5) 0.023(5) -0.005(5)
C(24) 0.038(5) 0.060(6) 0.029(5) -0.008(4) 0.009(4) 0.002(4)
C(25) 0.035(4) 0.026(4) 0.021(4) -0.012(3) 0.004(3) -0.004(3)
C(26) 0.036(4) 0.021(4) 0.028(4) -0.010(3) 0.001(4) -0.005(3)
C(27) 0.047(5) 0.029(4) 0.029(5) -0.000(4) 0.004(4) 0.002(3)
C(28) 0.054(5) 0.037(5) 0.037(5) 0.007(4) -0.012(4) 0.010(4)
C(29) 0.035(4) 0.047(5) 0.038(5) 0.004(4) -0.001(4) 0.007(4)
C(30) 0.028(4) 0.027(4) 0.037(5) 0.005(3) -0.002(4) 0.002(3)
C(31) 0.030(5) 0.079(7) 0.068(7) 0.004(4) 0.004(5) 0.022(5)
C(32) 0.018(4) 0.068(6) 0.045(5) 0.007(4) -0.004(4) 0.019(5)
C(33) 0.031(4) 0.042(5) 0.032(4) 0.002(4) 0.004(3) -0.002(4)
C(34) 0.028(4) 0.042(5) 0.043(5) -0.006(4) 0.001(4) 0.014(4)
C(35) 0.037(5) 0.022(4) 0.065(7) -0.005(4) 0.001(5) -0.005(4)
C(36) 0.050(5) 0.059(6) 0.028(5) 0.005(5) 0.003(4) -0.012(4)
C(37) 0.045(5) 0.036(5) 0.032(5) -0.007(4) 0.008(4) 0.006(4)
C(38) 0.040(5) 0.024(5) 0.039(5) 0.004(3) 0.009(4) 0.003(3)

loop_
_atom_type_symbol
_atom_type_description
_atom_type_scat_dispersion_real
_atom_type_scat_dispersion_imag
_atom_type_scat_source
H H 0.000 0.000
;International Tables for Crystallography
(1992, Vol. C, Table 6.1.1.2)
;
C C 0.003 0.002
;International Tables for Crystallography
(1992, Vol. C, Tables 4.2.6.8 and 6.1.1.1)
;
Yb Yb -0.385 5.549
;International Tables for Crystallography
(1992, Vol. C, Tables 4.2.6.8 and 6.1.1.1)
;
N N 0.006 0.003
;International Tables for Crystallography
(1992, Vol. C, Tables 4.2.6.8 and 6.1.1.1)
;

loop_
_geom_angle_atom_site_label_1
_geom_angle_atom_site_label_2
_geom_angle_atom_site_label_3
_geom_angle
_geom_angle_publ_flag
N(1) Yb(1) N(2) 66.7(2) ?
N(1) Yb(1) C(1) 94.8(2) ?
N(1) Yb(1) C(2) 79.0(2) ?
N(1) Yb(1) C(3) 99.0(3) ?
N(1) Yb(1) C(4) 127.1(2) ?
N(1) Yb(1) C(5) 124.3(2) ?
N(1) Yb(1) C(6) 94.1(2) ?
N(1) Yb(1) C(7) 82.5(2) ?
N(1) Yb(1) C(8) 103.5(2) ?
N(1) Yb(1) C(9) 131.3(2) ?
N(1) Yb(1) C(10) 123.8(2) ?
N(2) Yb(1) C(1) 78.6(2) ?
N(2) Yb(1) C(2) 95.2(2) ?
N(2) Yb(1) C(3) 125.4(2) ?
N(2) Yb(1) C(4) 122.7(2) ?
N(2) Yb(1) C(5) 94.5(2) ?
N(2) Yb(1) C(6) 122.6(2) ?
N(2) Yb(1) C(7) 93.2(2) ?
N(2) Yb(1) C(8) 82.2(2) ?
N(2) Yb(1) C(9) 103.5(2) ?
N(2) Yb(1) C(10) 131.1(2) ?
C(1) Yb(1) C(2) 29.6(2) ?
C(1) Yb(1) C(3) 49.1(2) ?
C(1) Yb(1) C(4) 48.0(2) ?
C(1) Yb(1) C(5) 29.7(2) ?
C(1) Yb(1) C(6) 158.8(2) ?
C(1) Yb(1) C(7) 171.8(2) ?
C(1) Yb(1) C(8) 145.5(2) ?
C(1) Yb(1) C(9) 131.3(2) ?
C(1) Yb(1) C(10) 136.9(2) ?
C(2) Yb(1) C(3) 31.2(2) ?
C(2) Yb(1) C(4) 49.8(2) ?
C(2) Yb(1) C(5) 49.7(2) ?
C(2) Yb(1) C(6) 135.4(2) ?
C(2) Yb(1) C(7) 154.7(2) ?
C(2) Yb(1) C(8) 175.2(2) ?
C(2) Yb(1) C(9) 148.8(2) ?
C(2) Yb(1) C(10) 132.6(2) ?
C(3) Yb(1) C(4) 29.6(2) ?
C(3) Yb(1) C(5) 48.8(3) ?
C(3) Yb(1) C(6) 110.4(2) ?
C(3) Yb(1) C(7) 139.0(2) ?
C(3) Yb(1) C(8) 150.0(2) ?
C(3) Yb(1) C(9) 121.5(3) ?
C(3) Yb(1) C(10) 101.4(2) ?
C(4) Yb(1) C(5) 28.6(2) ?
C(4) Yb(1) C(6) 112.0(2) ?
C(4) Yb(1) C(7) 139.1(2) ?
C(4) Yb(1) C(8) 128.6(2) ?
C(4) Yb(1) C(9) 99.0(2) ?
C(4) Yb(1) C(10) 90.1(2) ?
C(5) Yb(1) C(6) 135.9(3) ?
C(5) Yb(1) C(7) 152.9(2) ?
C(5) Yb(1) C(8) 126.3(2) ?
C(5) Yb(1) C(9) 103.4(2) ?
C(5) Yb(1) C(10) 108.3(3) ?
C(6) Yb(1) C(7) 29.4(2) ?
C(6) Yb(1) C(8) 48.9(2) ?
C(6) Yb(1) C(9) 49.3(2) ?
C(6) Yb(1) C(10) 29.6(2) ?
C(7) Yb(1) C(8) 30.0(2) ?
C(7) Yb(1) C(9) 49.5(2) ?
C(7) Yb(1) C(10) 49.2(2) ?
C(8) Yb(1) C(9) 29.9(2) ?
C(8) Yb(1) C(10) 49.4(2) ?
C(9) Yb(1) C(10) 30.3(2) ?
Yb(1) N(1) C(21) 122.9(5) ?
Yb(1) N(1) C(25) 118.8(4) ?
C(21) N(1) C(25) 117.8(6) ?
Yb(1) N(2) C(26) 117.3(4) ?
Yb(1) N(2) C(30) 123.5(5) ?
C(26) N(2) C(30) 117.3(6) ?
Yb(1) C(1) C(2) 74.8(4) ?
Yb(1) C(1) C(5) 75.1(4) ?
Yb(1) C(1) C(11) 121.8(5) ?
C(2) C(1) C(5) 110.1(7) ?
C(2) C(1) C(11) 124.8(7) ?
C(5) C(1) C(11) 124.8(7) ?
Yb(1) C(2) C(1) 75.6(4) ?
Yb(1) C(2) C(3) 73.8(4) ?
Yb(1) C(2) C(12) 121.4(5) ?
C(1) C(2) C(3) 104.5(7) ?
C(1) C(2) C(12) 126.2(7) ?
C(3) C(2) C(12) 128.8(7) ?
Yb(1) C(3) C(2) 74.9(4) ?
Yb(1) C(3) C(4) 75.5(5) ?
Yb(1) C(3) C(13) 122.8(6) ?
C(2) C(3) C(4) 107.0(7) ?
C(2) C(3) C(13) 125.6(9) ?
C(4) C(3) C(13) 126.7(9) ?
Yb(1) C(4) C(3) 74.8(5) ?
Yb(1) C(4) C(5) 76.2(5) ?
Yb(1) C(4) C(14) 124.8(6) ?
C(3) C(4) C(5) 110.4(8) ?
C(3) C(4) C(14) 123.6(9) ?
C(5) C(4) C(14) 125.0(10) ?
Yb(1) C(5) C(1) 75.3(4) ?
Yb(1) C(5) C(4) 75.2(5) ?
Yb(1) C(5) C(15) 122.6(6) ?
C(1) C(5) C(4) 107.9(8) ?
C(1) C(5) C(15) 127.2(8) ?
C(4) C(5) C(15) 124.3(8) ?
Yb(1) C(6) C(7) 74.0(4) ?
Yb(1) C(6) C(10) 74.1(4) ?
Yb(1) C(6) C(16) 128.0(6) ?
C(7) C(6) C(10) 108.5(7) ?
C(7) C(6) C(16) 126.3(8) ?
C(10) C(6) C(16) 124.0(8) ?
Yb(1) C(7) C(6) 76.5(4) ?
Yb(1) C(7) C(8) 74.3(4) ?
Yb(1) C(7) C(17) 121.9(5) ?
C(6) C(7) C(8) 107.9(7) ?
C(6) C(7) C(17) 126.4(7) ?
C(8) C(7) C(17) 125.2(7) ?
Yb(1) C(8) C(7) 75.7(4) ?
Yb(1) C(8) C(9) 74.5(4) ?
Yb(1) C(8) C(18) 123.7(5) ?
C(7) C(8) C(9) 108.4(6) ?
C(7) C(8) C(18) 124.4(7) ?
C(9) C(8) C(18) 126.5(7) ?
Yb(1) C(9) C(8) 75.6(4) ?
Yb(1) C(9) C(10) 76.3(4) ?
Yb(1) C(9) C(19) 121.6(5) ?
C(8) C(9) C(10) 107.8(6) ?
C(8) C(9) C(19) 127.1(7) ?
C(10) C(9) C(19) 124.4(7) ?
Yb(1) C(10) C(6) 76.2(4) ?
Yb(1) C(10) C(9) 73.4(4) ?
Yb(1) C(10) C(20) 124.0(5) ?
C(6) C(10) C(9) 107.4(7) ?
C(6) C(10) C(20) 125.3(8) ?
C(9) C(10) C(20) 126.5(8) ?
N(1) C(21) C(22) 122.2(7) ?
N(1) C(21) C(31) 117.4(7) ?
C(22) C(21) C(31) 120.4(7) ?
C(21) C(22) C(23) 118.7(7) ?
C(22) C(23) C(24) 119.5(7) ?
C(23) C(24) C(25) 119.3(7) ?
N(1) C(25) C(24) 122.5(6) ?
N(1) C(25) C(26) 116.9(6) ?
C(24) C(25) C(26) 120.6(6) ?
N(2) C(26) C(25) 117.3(6) ?
N(2) C(26) C(27) 122.6(6) ?
C(25) C(26) C(27) 120.2(6) ?
C(26) C(27) C(28) 118.4(7) ?
C(27) C(28) C(29) 119.9(7) ?
C(28) C(29) C(30) 119.1(7) ?
N(2) C(30) C(29) 122.4(7) ?
N(2) C(30) C(32) 117.9(6) ?
C(29) C(30) C(32) 119.7(6) ?
C(34) C(33) C(38) 119.4(7) ?
C(33) C(34) C(35) 119.8(7) ?
C(34) C(35) C(36) 120.3(7) ?
C(35) C(36) C(37) 119.7(7) ?
C(36) C(37) C(38) 120.2(7) ?
C(33) C(38) C(37) 120.6(7) ?
C(1) C(11) H(1) 111.790 no
C(1) C(11) H(2) 109.663 no
C(1) C(11) H(3) 111.026 no
H(1) C(11) H(2) 107.597 no
H(1) C(11) H(3) 109.828 no
H(2) C(11) H(3) 106.751 no
C(2) C(12) H(4) 110.575 no
C(2) C(12) H(5) 111.287 no
C(2) C(12) H(6) 110.865 no
H(4) C(12) H(5) 107.676 no
H(4) C(12) H(6) 107.645 no
H(5) C(12) H(6) 108.659 no
C(3) C(13) H(7) 112.607 no
C(3) C(13) H(8) 111.452 no
C(3) C(13) H(9) 112.266 no
H(7) C(13) H(8) 105.851 no
H(7) C(13) H(9) 108.298 no
H(8) C(13) H(9) 105.941 no
C(4) C(14) H(10) 110.789 no
C(4) C(14) H(11) 109.954 no
C(4) C(14) H(12) 111.851 no
H(10) C(14) H(11) 106.426 no
H(10) C(14) H(12) 109.539 no
H(11) C(14) H(12) 108.101 no
C(5) C(15) H(13) 112.565 no
C(5) C(15) H(14) 110.937 no
C(5) C(15) H(15) 112.290 no
H(13) C(15) H(14) 106.052 no
H(13) C(15) H(15) 108.510 no
H(14) C(15) H(15) 106.093 no
C(6) C(16) H(16) 112.543 no
C(6) C(16) H(17) 110.676 no
C(6) C(16) H(18) 111.880 no
H(16) C(16) H(17) 106.677 no
H(16) C(16) H(18) 108.888 no
H(17) C(16) H(18) 105.829 no
C(7) C(17) H(19) 111.581 no
C(7) C(17) H(20) 110.792 no
C(7) C(17) H(21) 112.800 no
H(19) C(17) H(20) 105.533 no
H(19) C(17) H(21) 108.552 no
H(20) C(17) H(21) 107.229 no
C(8) C(18) H(22) 112.662 no
C(8) C(18) H(23) 111.118 no
C(8) C(18) H(24) 110.916 no
H(22) C(18) H(23) 107.736 no
H(22) C(18) H(24) 107.986 no
H(23) C(18) H(24) 106.133 no
C(9) C(19) H(25) 110.060 no
C(9) C(19) H(26) 110.466 no
C(9) C(19) H(27) 110.969 no
H(25) C(19) H(26) 107.656 no
H(25) C(19) H(27) 108.431 no
H(26) C(19) H(27) 109.174 no
C(10) C(20) H(28) 111.370 no
C(10) C(20) H(29) 111.100 no
C(10) C(20) H(30) 110.635 no
H(28) C(20) H(29) 108.208 no
H(28) C(20) H(30) 108.218 no
H(29) C(20) H(30) 107.154 no
C(21) C(22) H(31) 120.066 no
C(23) C(22) H(31) 121.213 no
C(22) C(23) H(32) 119.830 no
C(24) C(23) H(32) 120.692 no
C(23) C(24) H(33) 120.235 no
C(25) C(24) H(33) 120.448 no
C(26) C(27) H(34) 119.918 no
C(28) C(27) H(34) 121.710 no
C(27) C(28) H(35) 120.169 no
C(29) C(28) H(35) 119.880 no
C(28) C(29) H(36) 120.768 no
C(30) C(29) H(36) 120.168 no
C(21) C(31) H(37) 111.669 no
C(21) C(31) H(38) 111.529 no
C(21) C(31) H(39) 110.287 no
H(37) C(31) H(38) 108.957 no
H(37) C(31) H(39) 107.114 no
H(38) C(31) H(39) 107.081 no
C(30) C(32) H(40) 111.177 no
C(30) C(32) H(41) 110.913 no
C(30) C(32) H(42) 109.556 no
H(40) C(32) H(41) 109.503 no
H(40) C(32) H(42) 107.892 no
H(41) C(32) H(42) 107.687 no
C(34) C(33) H(43) 121.667 no
C(38) C(33) H(43) 118.928 no
C(33) C(34) H(44) 119.865 no
C(35) C(34) H(44) 120.350 no
C(34) C(35) H(45) 120.460 no
C(36) C(35) H(45) 119.282 no
C(35) C(36) H(46) 121.462 no
C(37) C(36) H(46) 118.803 no
C(36) C(37) H(47) 120.361 no
C(38) C(37) H(47) 119.402 no
C(33) C(38) H(48) 120.864 no
C(37) C(38) H(48) 118.541 no

loop_
_geom_bond_atom_site_label_1
_geom_bond_atom_site_label_2
_geom_bond_distance
_geom_bond_publ_flag
Yb(1) N(1) 2.510(6) yes
Yb(1) N(2) 2.509(6) yes
Yb(1) C(1) 2.749(7) yes
Yb(1) C(2) 2.740(7) yes
Yb(1) C(3) 2.725(8) yes
Yb(1) C(4) 2.734(8) yes
Yb(1) C(5) 2.746(7) yes
Yb(1) C(6) 2.775(7) yes
Yb(1) C(7) 2.743(7) yes
Yb(1) C(8) 2.725(7) yes
Yb(1) C(9) 2.711(8) yes
Yb(1) C(10) 2.748(7) yes
N(1) C(21) 1.354(9) yes
N(1) C(25) 1.357(9) yes
N(2) C(26) 1.371(8) yes
N(2) C(30) 1.355(8) yes
C(1) C(2) 1.404(9) yes
C(1) C(5) 1.41(1) yes
C(1) C(11) 1.51(1) yes
C(2) C(3) 1.47(1) yes
C(2) C(12) 1.48(1) yes
C(3) C(4) 1.40(1) yes
C(3) C(13) 1.49(1) yes
C(4) C(5) 1.35(1) yes
C(4) C(14) 1.54(1) yes
C(5) C(15) 1.52(1) yes
C(6) C(7) 1.40(1) yes
C(6) C(10) 1.41(1) yes
C(6) C(16) 1.51(1) yes
C(7) C(8) 1.414(10) yes
C(7) C(17) 1.50(1) yes
C(8) C(9) 1.401(10) yes
C(8) C(18) 1.522(10) yes
C(9) C(10) 1.43(1) yes
C(9) C(19) 1.51(1) yes
C(10) C(20) 1.50(1) yes
C(21) C(22) 1.39(1) yes
C(21) C(31) 1.50(1) yes
C(22) C(23) 1.38(1) yes
C(23) C(24) 1.38(1) yes
C(24) C(25) 1.368(9) yes
C(25) C(26) 1.487(9) yes
C(26) C(27) 1.387(10) yes
C(27) C(28) 1.39(1) yes
C(28) C(29) 1.37(1) yes
C(29) C(30) 1.391(10) yes
C(30) C(32) 1.49(1) yes
C(33) C(34) 1.36(1) yes
C(33) C(38) 1.38(1) yes
C(34) C(35) 1.39(1) yes
C(35) C(36) 1.36(1) yes
C(36) C(37) 1.37(1) yes
C(37) C(38) 1.37(1) yes
C(11) H(1) 0.943 no
C(11) H(2) 0.980 no
C(11) H(3) 0.953 no
C(12) H(4) 0.967 no
C(12) H(5) 0.955 no
C(12) H(6) 0.955 no
C(13) H(7) 0.958 no
C(13) H(8) 0.987 no
C(13) H(9) 0.956 no
C(14) H(10) 0.960 no
C(14) H(11) 0.977 no
C(14) H(12) 0.939 no
C(15) H(13) 0.956 no
C(15) H(14) 0.986 no
C(15) H(15) 0.955 no
C(16) H(16) 0.948 no
C(16) H(17) 0.986 no
C(16) H(18) 0.959 no
C(17) H(19) 0.966 no
C(17) H(20) 0.982 no
C(17) H(21) 0.945 no
C(18) H(22) 0.949 no
C(18) H(23) 0.972 no
C(18) H(24) 0.969 no
C(19) H(25) 0.965 no
C(19) H(26) 0.956 no
C(19) H(27) 0.947 no
C(20) H(28) 0.951 no
C(20) H(29) 0.964 no
C(20) H(30) 0.964 no
C(22) H(31) 0.978 no
C(23) H(32) 0.961 no
C(24) H(33) 0.983 no
C(27) H(34) 0.986 no
C(28) H(35) 0.976 no
C(29) H(36) 0.965 no
C(31) H(37) 0.953 no
C(31) H(38) 0.953 no
C(31) H(39) 0.976 no
C(32) H(40) 0.949 no
C(32) H(41) 0.951 no
C(32) H(42) 0.970 no
C(33) H(43) 0.961 no
C(34) H(44) 0.975 no
C(35) H(45) 0.969 no
C(36) H(46) 0.966 no
C(37) H(47) 0.958 no
C(38) H(48) 0.962 no

loop_
_geom_contact_atom_site_label_1
_geom_contact_atom_site_label_2
_geom_contact_distance
_geom_contact_site_symmetry_2
Yb(1) N(1) 2.510(6) .
Yb(1) N(2) 2.509(6) .
Yb(1) C(1) 2.749(7) .
Yb(1) C(2) 2.740(7) .
Yb(1) C(3) 2.725(8) .
Yb(1) C(4) 2.734(8) .
Yb(1) C(5) 2.746(7) .
Yb(1) C(6) 2.775(7) .
Yb(1) C(7) 2.743(7) .
Yb(1) C(8) 2.725(7) .
Yb(1) C(9) 2.711(8) .
Yb(1) C(10) 2.748(7) .
C(1) C(27) 3.57(1) 4_555
C(2) C(27) 3.59(1) 4_555
C(3) C(27) 3.52(1) 4_555
C(4) C(27) 3.50(1) 4_555
C(5) C(28) 3.45(1) 4_555
C(5) C(27) 3.56(1) 4_555
C(8) C(35) 3.451(10) 4_545
C(9) C(35) 3.47(1) 4_545
C(13) C(16) 3.57(1) 3_557
C(15) C(28) 3.57(1) 4_555
C(27) C(38) 3.51(1) .

loop_
_geom_torsion_atom_site_label_1
_geom_torsion_atom_site_label_2
_geom_torsion_atom_site_label_3
_geom_torsion_atom_site_label_4
_geom_torsion
_geom_torsion_site_symmetry_1
_geom_torsion_site_symmetry_2
_geom_torsion_site_symmetry_3
_geom_torsion_site_symmetry_4
_geom_torsion_publ_flag
Yb(1) N(1) C(21) C(22) 168.9(6) 1_555 1_555 1_555 1_555 yes
Yb(1) N(1) C(21) C(31) -13.3(10) 1_555 1_555 1_555 1_555 yes
Yb(1) N(1) C(25) C(24) -169.6(6) 1_555 1_555 1_555 1_555 yes
Yb(1) N(1) C(25) C(26) 9.4(8) 1_555 1_555 1_555 1_555 yes
Yb(1) N(2) C(26) C(25) 19.5(8) 1_555 1_555 1_555 1_555 yes
Yb(1) N(2) C(26) C(27) -161.3(5) 1_555 1_555 1_555 1_555 yes
Yb(1) N(2) C(30) C(29) 165.3(6) 1_555 1_555 1_555 1_555 yes
Yb(1) N(2) C(30) C(32) -14.5(9) 1_555 1_555 1_555 1_555 yes
Yb(1) C(1) C(2) C(3) -68.7(5) 1_555 1_555 1_555 1_555 yes
Yb(1) C(1) C(2) C(12) 118.6(8) 1_555 1_555 1_555 1_555 yes
Yb(1) C(1) C(5) C(4) 68.8(6) 1_555 1_555 1_555 1_555 yes
Yb(1) C(1) C(5) C(15) -120.0(8) 1_555 1_555 1_555 1_555 yes
Yb(1) C(2) C(1) C(5) 67.4(5) 1_555 1_555 1_555 1_555 yes
Yb(1) C(2) C(1) C(11) -118.5(7) 1_555 1_555 1_555 1_555 yes
Yb(1) C(2) C(3) C(4) -69.3(6) 1_555 1_555 1_555 1_555 yes
Yb(1) C(2) C(3) C(13) 119.8(8) 1_555 1_555 1_555 1_555 yes
Yb(1) C(3) C(2) C(1) 69.9(5) 1_555 1_555 1_555 1_555 yes
Yb(1) C(3) C(2) C(12) -117.6(8) 1_555 1_555 1_555 1_555 yes
Yb(1) C(3) C(4) C(5) -68.6(6) 1_555 1_555 1_555 1_555 yes
Yb(1) C(3) C(4) C(14) 122.0(8) 1_555 1_555 1_555 1_555 yes
Yb(1) C(4) C(3) C(2) 68.9(5) 1_555 1_555 1_555 1_555 yes
Yb(1) C(4) C(3) C(13) -120.4(8) 1_555 1_555 1_555 1_555 yes
Yb(1) C(4) C(5) C(1) -68.8(5) 1_555 1_555 1_555 1_555 yes
Yb(1) C(4) C(5) C(15) 119.6(8) 1_555 1_555 1_555 1_555 yes
Yb(1) C(5) C(1) C(2) -67.2(5) 1_555 1_555 1_555 1_555 yes
Yb(1) C(5) C(1) C(11) 118.6(7) 1_555 1_555 1_555 1_555 yes
Yb(1) C(5) C(4) C(3) 67.7(6) 1_555 1_555 1_555 1_555 yes
Yb(1) C(5) C(4) C(14) -123.1(8) 1_555 1_555 1_555 1_555 yes
Yb(1) C(6) C(7) C(8) -68.3(5) 1_555 1_555 1_555 1_555 yes
Yb(1) C(6) C(7) C(17) 119.9(7) 1_555 1_555 1_555 1_555 yes
Yb(1) C(6) C(10) C(9) 67.4(5) 1_555 1_555 1_555 1_555 yes
Yb(1) C(6) C(10) C(20) -122.2(7) 1_555 1_555 1_555 1_555 yes
Yb(1) C(7) C(6) C(10) 66.7(5) 1_555 1_555 1_555 1_555 yes
Yb(1) C(7) C(6) C(16) -125.8(8) 1_555 1_555 1_555 1_555 yes
Yb(1) C(7) C(8) C(9) -68.0(5) 1_555 1_555 1_555 1_555 yes
Yb(1) C(7) C(8) C(18) 121.3(7) 1_555 1_555 1_555 1_555 yes
Yb(1) C(8) C(7) C(6) 69.8(5) 1_555 1_555 1_555 1_555 yes
Yb(1) C(8) C(7) C(17) -118.2(7) 1_555 1_555 1_555 1_555 yes
Yb(1) C(8) C(9) C(10) -70.1(5) 1_555 1_555 1_555 1_555 yes
Yb(1) C(8) C(9) C(19) 118.9(8) 1_555 1_555 1_555 1_555 yes
Yb(1) C(9) C(8) C(7) 68.8(5) 1_555 1_555 1_555 1_555 yes
Yb(1) C(9) C(8) C(18) -120.8(7) 1_555 1_555 1_555 1_555 yes
Yb(1) C(9) C(10) C(6) -69.3(5) 1_555 1_555 1_555 1_555 yes
Yb(1) C(9) C(10) C(20) 120.4(8) 1_555 1_555 1_555 1_555 yes
Yb(1) C(10) C(6) C(7) -66.6(5) 1_555 1_555 1_555 1_555 yes
Yb(1) C(10) C(6) C(16) 125.5(8) 1_555 1_555 1_555 1_555 yes
Yb(1) C(10) C(9) C(8) 69.7(5) 1_555 1_555 1_555 1_555 yes
Yb(1) C(10) C(9) C(19) -119.1(7) 1_555 1_555 1_555 1_555 yes
N(1) Yb(1) N(2) C(26) -10.5(5) 1_555 1_555 1_555 1_555 yes
N(1) Yb(1) N(2) C(30) -174.6(6) 1_555 1_555 1_555 1_555 yes
N(1) Yb(1) C(1) C(2) -57.7(4) 1_555 1_555 1_555 1_555 yes
N(1) Yb(1) C(1) C(5) -173.9(5) 1_555 1_555 1_555 1_555 yes
N(1) Yb(1) C(1) C(11) 64.2(6) 1_555 1_555 1_555 1_555 yes
N(1) Yb(1) C(2) C(1) 120.9(5) 1_555 1_555 1_555 1_555 yes
N(1) Yb(1) C(2) C(3) -128.9(5) 1_555 1_555 1_555 1_555 yes
N(1) Yb(1) C(2) C(12) -2.9(6) 1_555 1_555 1_555 1_555 yes
N(1) Yb(1) C(3) C(2) 50.7(5) 1_555 1_555 1_555 1_555 yes
N(1) Yb(1) C(3) C(4) 163.1(5) 1_555 1_555 1_555 1_555 yes
N(1) Yb(1) C(3) C(13) -72.3(9) 1_555 1_555 1_555 1_555 yes
N(1) Yb(1) C(4) C(3) -21.1(6) 1_555 1_555 1_555 1_555 yes
N(1) Yb(1) C(4) C(5) 95.0(6) 1_555 1_555 1_555 1_555 yes
N(1) Yb(1) C(4) C(14) -141.7(9) 1_555 1_555 1_555 1_555 yes
N(1) Yb(1) C(5) C(1) 7.4(6) 1_555 1_555 1_555 1_555 yes
N(1) Yb(1) C(5) C(4) -106.1(5) 1_555 1_555 1_555 1_555 yes
N(1) Yb(1) C(5) C(15) 132.4(7) 1_555 1_555 1_555 1_555 yes
N(1) Yb(1) C(6) C(7) -66.8(5) 1_555 1_555 1_555 1_555 yes
N(1) Yb(1) C(6) C(10) 178.1(4) 1_555 1_555 1_555 1_555 yes
N(1) Yb(1) C(6) C(16) 57.1(8) 1_555 1_555 1_555 1_555 yes
N(1) Yb(1) C(7) C(6) 112.4(5) 1_555 1_555 1_555 1_555 yes
N(1) Yb(1) C(7) C(8) -134.3(4) 1_555 1_555 1_555 1_555 yes
N(1) Yb(1) C(7) C(17) -12.4(6) 1_555 1_555 1_555 1_555 yes
N(1) Yb(1) C(8) C(7) 46.8(5) 1_555 1_555 1_555 1_555 yes
N(1) Yb(1) C(8) C(9) 160.9(4) 1_555 1_555 1_555 1_555 yes
N(1) Yb(1) C(8) C(18) -75.2(6) 1_555 1_555 1_555 1_555 yes
N(1) Yb(1) C(9) C(8) -25.0(5) 1_555 1_555 1_555 1_555 yes
N(1) Yb(1) C(9) C(10) 87.8(5) 1_555 1_555 1_555 1_555 yes
N(1) Yb(1) C(9) C(19) -150.0(5) 1_555 1_555 1_555 1_555 yes
N(1) Yb(1) C(10) C(6) -2.3(5) 1_555 1_555 1_555 1_555 yes
N(1) Yb(1) C(10) C(9) -115.5(5) 1_555 1_555 1_555 1_555 yes
N(1) Yb(1) C(10) C(20) 121.3(8) 1_555 1_555 1_555 1_555 yes
N(1) C(21) C(22) C(23) 1(1) 1_555 1_555 1_555 1_555 yes
N(1) C(25) C(24) C(23) 0(1) 1_555 1_555 1_555 1_555 yes
N(1) C(25) C(26) N(2) -19.3(9) 1_555 1_555 1_555 1_555 yes
N(1) C(25) C(26) C(27) 161.4(6) 1_555 1_555 1_555 1_555 yes
N(2) Yb(1) N(1) C(21) -171.8(6) 1_555 1_555 1_555 1_555 yes
N(2) Yb(1) N(1) C(25) 0.1(5) 1_555 1_555 1_555 1_555 yes
N(2) Yb(1) C(1) C(2) -122.7(5) 1_555 1_555 1_555 1_555 yes
N(2) Yb(1) C(1) C(5) 121.1(5) 1_555 1_555 1_555 1_555 yes
N(2) Yb(1) C(1) C(11) -0.9(5) 1_555 1_555 1_555 1_555 yes
N(2) Yb(1) C(2) C(1) 55.9(4) 1_555 1_555 1_555 1_555 yes
N(2) Yb(1) C(2) C(3) 166.1(5) 1_555 1_555 1_555 1_555 yes
N(2) Yb(1) C(2) C(12) -68.0(6) 1_555 1_555 1_555 1_555 yes
N(2) Yb(1) C(3) C(2) -17.1(6) 1_555 1_555 1_555 1_555 yes
N(2) Yb(1) C(3) C(4) 95.3(5) 1_555 1_555 1_555 1_555 yes
N(2) Yb(1) C(3) C(13) -140.0(8) 1_555 1_555 1_555 1_555 yes
N(2) Yb(1) C(4) C(3) -105.2(5) 1_555 1_555 1_555 1_555 yes
N(2) Yb(1) C(4) C(5) 10.9(6) 1_555 1_555 1_555 1_555 yes
N(2) Yb(1) C(4) C(14) 134.2(9) 1_555 1_555 1_555 1_555 yes
N(2) Yb(1) C(5) C(1) -57.4(5) 1_555 1_555 1_555 1_555 yes
N(2) Yb(1) C(5) C(4) -170.8(5) 1_555 1_555 1_555 1_555 yes
N(2) Yb(1) C(5) C(15) 67.6(7) 1_555 1_555 1_555 1_555 yes
N(2) Yb(1) C(6) C(7) -1.9(5) 1_555 1_555 1_555 1_555 yes
N(2) Yb(1) C(6) C(10) -117.0(4) 1_555 1_555 1_555 1_555 yes
N(2) Yb(1) C(6) C(16) 122.0(8) 1_555 1_555 1_555 1_555 yes
N(2) Yb(1) C(7) C(6) 178.4(5) 1_555 1_555 1_555 1_555 yes
N(2) Yb(1) C(7) C(8) -68.3(4) 1_555 1_555 1_555 1_555 yes
N(2) Yb(1) C(7) C(17) 53.6(6) 1_555 1_555 1_555 1_555 yes
N(2) Yb(1) C(8) C(7) 110.5(4) 1_555 1_555 1_555 1_555 yes
N(2) Yb(1) C(8) C(9) -135.4(4) 1_555 1_555 1_555 1_555 yes
N(2) Yb(1) C(8) C(18) -11.5(5) 1_555 1_555 1_555 1_555 yes
N(2) Yb(1) C(9) C(8) 45.7(4) 1_555 1_555 1_555 1_555 yes
N(2) Yb(1) C(9) C(10) 158.5(5) 1_555 1_555 1_555 1_555 yes
N(2) Yb(1) C(9) C(19) -79.3(6) 1_555 1_555 1_555 1_555 yes
N(2) Yb(1) C(10) C(6) 85.0(5) 1_555 1_555 1_555 1_555 yes
N(2) Yb(1) C(10) C(9) -28.2(6) 1_555 1_555 1_555 1_555 yes
N(2) Yb(1) C(10) C(20) -151.5(7) 1_555 1_555 1_555 1_555 yes
N(2) C(26) C(25) C(24) 159.6(7) 1_555 1_555 1_555 1_555 yes
N(2) C(26) C(27) C(28) -6(1) 1_555 1_555 1_555 1_555 yes
N(2) C(30) C(29) C(28) -3(1) 1_555 1_555 1_555 1_555 yes
C(1) Yb(1) N(1) C(21) 112.7(6) 1_555 1_555 1_555 1_555 yes
C(1) Yb(1) N(1) C(25) -75.3(5) 1_555 1_555 1_555 1_555 yes
C(1) Yb(1) N(2) C(26) 89.8(5) 1_555 1_555 1_555 1_555 yes
C(1) Yb(1) N(2) C(30) -74.3(5) 1_555 1_555 1_555 1_555 yes
C(1) Yb(1) C(2) C(3) 110.1(7) 1_555 1_555 1_555 1_555 yes
C(1) Yb(1) C(2) C(12) -123.9(9) 1_555 1_555 1_555 1_555 yes
C(1) Yb(1) C(3) C(2) -37.9(4) 1_555 1_555 1_555 1_555 yes
C(1) Yb(1) C(3) C(4) 74.6(5) 1_555 1_555 1_555 1_555 yes
C(1) Yb(1) C(3) C(13) -160(1) 1_555 1_555 1_555 1_555 yes
C(1) Yb(1) C(4) C(3) -78.4(5) 1_555 1_555 1_555 1_555 yes
C(1) Yb(1) C(4) C(5) 37.6(5) 1_555 1_555 1_555 1_555 yes
C(1) Yb(1) C(4) C(14) 160(1) 1_555 1_555 1_555 1_555 yes
C(1) Yb(1) C(5) C(4) -113.4(7) 1_555 1_555 1_555 1_555 yes
C(1) Yb(1) C(5) C(15) 125.0(10) 1_555 1_555 1_555 1_555 yes
C(1) Yb(1) C(6) C(7) 178.4(5) 1_555 1_555 1_555 1_555 yes
C(1) Yb(1) C(6) C(10) 63.3(8) 1_555 1_555 1_555 1_555 yes
C(1) Yb(1) C(6) C(16) -57(1) 1_555 1_555 1_555 1_555 yes
C(1) Yb(1) C(7) C(6) -176(1) 1_555 1_555 1_555 1_555 yes
C(1) Yb(1) C(7) C(8) -62(1) 1_555 1_555 1_555 1_555 yes
C(1) Yb(1) C(7) C(17) 59(1) 1_555 1_555 1_555 1_555 yes
C(1) Yb(1) C(8) C(7) 167.0(4) 1_555 1_555 1_555 1_555 yes
C(1) Yb(1) C(8) C(9) -78.9(6) 1_555 1_555 1_555 1_555 yes
C(1) Yb(1) C(8) C(18) 45.0(7) 1_555 1_555 1_555 1_555 yes
C(1) Yb(1) C(9) C(8) 132.3(4) 1_555 1_555 1_555 1_555 yes
C(1) Yb(1) C(9) C(10) -114.9(5) 1_555 1_555 1_555 1_555 yes
C(1) Yb(1) C(9) C(19) 7.3(7) 1_555 1_555 1_555 1_555 yes
C(1) Yb(1) C(10) C(6) -151.7(4) 1_555 1_555 1_555 1_555 yes
C(1) Yb(1) C(10) C(9) 95.1(5) 1_555 1_555 1_555 1_555 yes
C(1) Yb(1) C(10) C(20) -28.2(9) 1_555 1_555 1_555 1_555 yes
C(1) C(2) Yb(1) C(3) -110.1(7) 1_555 1_555 1_555 1_555 yes
C(1) C(2) Yb(1) C(4) -73.4(5) 1_555 1_555 1_555 1_555 yes
C(1) C(2) Yb(1) C(5) -35.6(4) 1_555 1_555 1_555 1_555 yes
C(1) C(2) Yb(1) C(6) -154.4(4) 1_555 1_555 1_555 1_555 yes
C(1) C(2) Yb(1) C(7) 164.7(5) 1_555 1_555 1_555 1_555 yes
C(1) C(2) Yb(1) C(8) 0(2) 1_555 1_555 1_555 1_555 yes
C(1) C(2) Yb(1) C(9) -71.1(6) 1_555 1_555 1_555 1_555 yes
C(1) C(2) Yb(1) C(10) -112.8(5) 1_555 1_555 1_555 1_555 yes
C(1) C(2) C(3) C(4) 0.6(8) 1_555 1_555 1_555 1_555 yes
C(1) C(2) C(3) C(13) -170.2(8) 1_555 1_555 1_555 1_555 yes
C(1) C(5) Yb(1) C(2) 35.6(4) 1_555 1_555 1_555 1_555 yes
C(1) C(5) Yb(1) C(3) 77.2(5) 1_555 1_555 1_555 1_555 yes
C(1) C(5) Yb(1) C(4) 113.4(7) 1_555 1_555 1_555 1_555 yes
C(1) C(5) Yb(1) C(6) 153.4(4) 1_555 1_555 1_555 1_555 yes
C(1) C(5) Yb(1) C(7) -163.5(5) 1_555 1_555 1_555 1_555 yes
C(1) C(5) Yb(1) C(8) -141.0(4) 1_555 1_555 1_555 1_555 yes
C(1) C(5) Yb(1) C(9) -162.4(4) 1_555 1_555 1_555 1_555 yes
C(1) C(5) Yb(1) C(10) 166.5(4) 1_555 1_555 1_555 1_555 yes
C(1) C(5) C(4) C(3) -1.1(9) 1_555 1_555 1_555 1_555 yes
C(1) C(5) C(4) C(14) 168.1(8) 1_555 1_555 1_555 1_555 yes
C(2) Yb(1) N(1) C(21) 87.6(6) 1_555 1_555 1_555 1_555 yes
C(2) Yb(1) N(1) C(25) -100.5(5) 1_555 1_555 1_555 1_555 yes
C(2) Yb(1) N(2) C(26) 65.2(5) 1_555 1_555 1_555 1_555 yes
C(2) Yb(1) N(2) C(30) -99.0(5) 1_555 1_555 1_555 1_555 yes
C(2) Yb(1) C(1) C(5) -116.2(7) 1_555 1_555 1_555 1_555 yes
C(2) Yb(1) C(1) C(11) 121.8(8) 1_555 1_555 1_555 1_555 yes
C(2) Yb(1) C(3) C(4) 112.5(7) 1_555 1_555 1_555 1_555 yes
C(2) Yb(1) C(3) C(13) -122(1) 1_555 1_555 1_555 1_555 yes
C(2) Yb(1) C(4) C(3) -38.8(4) 1_555 1_555 1_555 1_555 yes
C(2) Yb(1) C(4) C(5) 77.2(5) 1_555 1_555 1_555 1_555 yes
C(2) Yb(1) C(4) C(14) -159(1) 1_555 1_555 1_555 1_555 yes
C(2) Yb(1) C(5) C(4) -77.9(6) 1_555 1_555 1_555 1_555 yes
C(2) Yb(1) C(5) C(15) 160.6(9) 1_555 1_555 1_555 1_555 yes
C(2) Yb(1) C(6) C(7) -145.4(4) 1_555 1_555 1_555 1_555 yes
C(2) Yb(1) C(6) C(10) 99.6(5) 1_555 1_555 1_555 1_555 yes
C(2) Yb(1) C(6) C(16) -21.4(10) 1_555 1_555 1_555 1_555 yes
C(2) Yb(1) C(7) C(6) 69.1(7) 1_555 1_555 1_555 1_555 yes
C(2) Yb(1) C(7) C(8) -177.6(5) 1_555 1_555 1_555 1_555 yes
C(2) Yb(1) C(7) C(17) -55.6(9) 1_555 1_555 1_555 1_555 yes
C(2) Yb(1) C(8) C(7) 167(2) 1_555 1_555 1_555 1_555 yes
C(2) Yb(1) C(8) C(9) -78(2) 1_555 1_555 1_555 1_555 yes
C(2) Yb(1) C(8) C(18) 45(2) 1_555 1_555 1_555 1_555 yes
C(2) Yb(1) C(9) C(8) 170.8(4) 1_555 1_555 1_555 1_555 yes
C(2) Yb(1) C(9) C(10) -76.3(6) 1_555 1_555 1_555 1_555 yes
C(2) Yb(1) C(9) C(19) 45.8(8) 1_555 1_555 1_555 1_555 yes
C(2) Yb(1) C(10) C(6) -110.0(5) 1_555 1_555 1_555 1_555 yes
C(2) Yb(1) C(10) C(9) 136.8(4) 1_555 1_555 1_555 1_555 yes
C(2) Yb(1) C(10) C(20) 13.6(10) 1_555 1_555 1_555 1_555 yes
C(2) C(1) Yb(1) C(3) 40.1(5) 1_555 1_555 1_555 1_555 yes
C(2) C(1) Yb(1) C(4) 80.0(5) 1_555 1_555 1_555 1_555 yes
C(2) C(1) Yb(1) C(5) 116.2(7) 1_555 1_555 1_555 1_555 yes
C(2) C(1) Yb(1) C(6) 57.0(8) 1_555 1_555 1_555 1_555 yes
C(2) C(1) Yb(1) C(7) -128(1) 1_555 1_555 1_555 1_555 yes
C(2) C(1) Yb(1) C(8) 179.9(4) 1_555 1_555 1_555 1_555 yes
C(2) C(1) Yb(1) C(9) 139.2(4) 1_555 1_555 1_555 1_555 yes
C(2) C(1) Yb(1) C(10) 97.3(5) 1_555 1_555 1_555 1_555 yes
C(2) C(1) C(5) C(4) 1.5(9) 1_555 1_555 1_555 1_555 yes
C(2) C(1) C(5) C(15) 172.7(8) 1_555 1_555 1_555 1_555 yes
C(2) C(3) Yb(1) C(4) -112.5(7) 1_555 1_555 1_555 1_555 yes
C(2) C(3) Yb(1) C(5) -77.6(5) 1_555 1_555 1_555 1_555 yes
C(2) C(3) Yb(1) C(6) 148.5(4) 1_555 1_555 1_555 1_555 yes
C(2) C(3) Yb(1) C(7) 139.6(4) 1_555 1_555 1_555 1_555 yes
C(2) C(3) Yb(1) C(8) -170.8(4) 1_555 1_555 1_555 1_555 yes
C(2) C(3) Yb(1) C(9) -157.5(4) 1_555 1_555 1_555 1_555 yes
C(2) C(3) Yb(1) C(10) 178.0(5) 1_555 1_555 1_555 1_555 yes
C(2) C(3) C(4) C(5) 0.3(9) 1_555 1_555 1_555 1_555 yes
C(2) C(3) C(4) C(14) -169.1(7) 1_555 1_555 1_555 1_555 yes
C(3) Yb(1) N(1) C(21) 63.4(6) 1_555 1_555 1_555 1_555 yes
C(3) Yb(1) N(1) C(25) -124.6(5) 1_555 1_555 1_555 1_555 yes
C(3) Yb(1) N(2) C(26) 74.0(5) 1_555 1_555 1_555 1_555 yes
C(3) Yb(1) N(2) C(30) -90.1(6) 1_555 1_555 1_555 1_555 yes
C(3) Yb(1) C(1) C(5) -76.1(5) 1_555 1_555 1_555 1_555 yes
C(3) Yb(1) C(1) C(11) 161.9(7) 1_555 1_555 1_555 1_555 yes
C(3) Yb(1) C(2) C(12) 126.0(9) 1_555 1_555 1_555 1_555 yes
C(3) Yb(1) C(4) C(5) 116.0(7) 1_555 1_555 1_555 1_555 yes
C(3) Yb(1) C(4) C(14) -120(1) 1_555 1_555 1_555 1_555 yes
C(3) Yb(1) C(5) C(4) -36.2(5) 1_555 1_555 1_555 1_555 yes
C(3) Yb(1) C(5) C(15) -157.7(9) 1_555 1_555 1_555 1_555 yes
C(3) Yb(1) C(6) C(7) -168.1(5) 1_555 1_555 1_555 1_555 yes
C(3) Yb(1) C(6) C(10) 76.9(5) 1_555 1_555 1_555 1_555 yes
C(3) Yb(1) C(6) C(16) -44.1(9) 1_555 1_555 1_555 1_555 yes
C(3) Yb(1) C(7) C(6) 17.2(6) 1_555 1_555 1_555 1_555 yes
C(3) Yb(1) C(7) C(8) 130.5(5) 1_555 1_555 1_555 1_555 yes
C(3) Yb(1) C(7) C(17) -107.5(7) 1_555 1_555 1_555 1_555 yes
C(3) Yb(1) C(8) C(7) -90.9(6) 1_555 1_555 1_555 1_555 yes
C(3) Yb(1) C(8) C(9) 23.2(7) 1_555 1_555 1_555 1_555 yes
C(3) Yb(1) C(8) C(18) 147.1(6) 1_555 1_555 1_555 1_555 yes
C(3) Yb(1) C(9) C(8) -166.6(4) 1_555 1_555 1_555 1_555 yes
C(3) Yb(1) C(9) C(10) -53.8(5) 1_555 1_555 1_555 1_555 yes
C(3) Yb(1) C(9) C(19) 68.3(7) 1_555 1_555 1_555 1_555 yes
C(3) Yb(1) C(10) C(6) -111.4(5) 1_555 1_555 1_555 1_555 yes
C(3) Yb(1) C(10) C(9) 135.4(5) 1_555 1_555 1_555 1_555 yes
C(3) Yb(1) C(10) C(20) 12.1(8) 1_555 1_555 1_555 1_555 yes
C(3) C(2) Yb(1) C(4) 36.7(4) 1_555 1_555 1_555 1_555 yes
C(3) C(2) Yb(1) C(5) 74.5(5) 1_555 1_555 1_555 1_555 yes
C(3) C(2) Yb(1) C(6) -44.2(6) 1_555 1_555 1_555 1_555 yes
C(3) C(2) Yb(1) C(7) -85.1(7) 1_555 1_555 1_555 1_555 yes
C(3) C(2) Yb(1) C(8) 109(2) 1_555 1_555 1_555 1_555 yes
C(3) C(2) Yb(1) C(9) 39.0(7) 1_555 1_555 1_555 1_555 yes
C(3) C(2) Yb(1) C(10) -2.7(6) 1_555 1_555 1_555 1_555 yes
C(3) C(2) C(1) C(5) -1.3(8) 1_555 1_555 1_555 1_555 yes
C(3) C(2) C(1) C(11) 172.9(7) 1_555 1_555 1_555 1_555 yes
C(3) C(4) Yb(1) C(5) -116.0(7) 1_555 1_555 1_555 1_555 yes
C(3) C(4) Yb(1) C(6) 92.8(5) 1_555 1_555 1_555 1_555 yes
C(3) C(4) Yb(1) C(7) 107.6(5) 1_555 1_555 1_555 1_555 yes
C(3) C(4) Yb(1) C(8) 147.1(4) 1_555 1_555 1_555 1_555 yes
C(3) C(4) Yb(1) C(9) 142.4(5) 1_555 1_555 1_555 1_555 yes
C(3) C(4) Yb(1) C(10) 113.3(5) 1_555 1_555 1_555 1_555 yes
C(3) C(4) C(5) C(15) -172.7(8) 1_555 1_555 1_555 1_555 yes
C(4) Yb(1) N(1) C(21) 73.8(6) 1_555 1_555 1_555 1_555 yes
C(4) Yb(1) N(1) C(25) -114.2(5) 1_555 1_555 1_555 1_555 yes
C(4) Yb(1) N(2) C(26) 109.8(5) 1_555 1_555 1_555 1_555 yes
C(4) Yb(1) N(2) C(30) -54.3(6) 1_555 1_555 1_555 1_555 yes
C(4) Yb(1) C(1) C(5) -36.2(5) 1_555 1_555 1_555 1_555 yes
C(4) Yb(1) C(1) C(11) -158.2(7) 1_555 1_555 1_555 1_555 yes
C(4) Yb(1) C(2) C(12) 162.7(8) 1_555 1_555 1_555 1_555 yes
C(4) Yb(1) C(3) C(13) 124(1) 1_555 1_555 1_555 1_555 yes
C(4) Yb(1) C(5) C(15) -121.5(10) 1_555 1_555 1_555 1_555 yes
C(4) Yb(1) C(6) C(7) 160.1(5) 1_555 1_555 1_555 1_555 yes
C(4) Yb(1) C(6) C(10) 45.1(5) 1_555 1_555 1_555 1_555 yes
C(4) Yb(1) C(6) C(16) -75.9(8) 1_555 1_555 1_555 1_555 yes
C(4) Yb(1) C(7) C(6) -28.7(6) 1_555 1_555 1_555 1_555 yes
C(4) Yb(1) C(7) C(8) 84.6(6) 1_555 1_555 1_555 1_555 yes
C(4) Yb(1) C(7) C(17) -153.5(6) 1_555 1_555 1_555 1_555 yes
C(4) Yb(1) C(8) C(7) -123.5(5) 1_555 1_555 1_555 1_555 yes
C(4) Yb(1) C(8) C(9) -9.4(6) 1_555 1_555 1_555 1_555 yes
C(4) Yb(1) C(8) C(18) 114.5(6) 1_555 1_555 1_555 1_555 yes
C(4) Yb(1) C(9) C(8) 172.6(4) 1_555 1_555 1_555 1_555 yes
C(4) Yb(1) C(9) C(10) -74.6(5) 1_555 1_555 1_555 1_555 yes
C(4) Yb(1) C(9) C(19) 47.6(6) 1_555 1_555 1_555 1_555 yes
C(4) Yb(1) C(10) C(6) -139.0(5) 1_555 1_555 1_555 1_555 yes
C(4) Yb(1) C(10) C(9) 107.8(5) 1_555 1_555 1_555 1_555 yes
C(4) Yb(1) C(10) C(20) -15.5(8) 1_555 1_555 1_555 1_555 yes
C(4) C(3) Yb(1) C(5) 34.9(5) 1_555 1_555 1_555 1_555 yes
C(4) C(3) Yb(1) C(6) -99.0(5) 1_555 1_555 1_555 1_555 yes
C(4) C(3) Yb(1) C(7) -107.9(5) 1_555 1_555 1_555 1_555 yes
C(4) C(3) Yb(1) C(8) -58.3(7) 1_555 1_555 1_555 1_555 yes
C(4) C(3) Yb(1) C(9) -45.0(6) 1_555 1_555 1_555 1_555 yes
C(4) C(3) Yb(1) C(10) -69.6(5) 1_555 1_555 1_555 1_555 yes
C(4) C(3) C(2) C(12) 173.1(8) 1_555 1_555 1_555 1_555 yes
C(4) C(5) Yb(1) C(6) 40.0(7) 1_555 1_555 1_555 1_555 yes
C(4) C(5) Yb(1) C(7) 83.1(7) 1_555 1_555 1_555 1_555 yes
C(4) C(5) Yb(1) C(8) 105.6(5) 1_555 1_555 1_555 1_555 yes
C(4) C(5) Yb(1) C(9) 84.1(5) 1_555 1_555 1_555 1_555 yes
C(4) C(5) Yb(1) C(10) 53.0(6) 1_555 1_555 1_555 1_555 yes
C(4) C(5) C(1) C(11) -172.6(7) 1_555 1_555 1_555 1_555 yes
C(5) Yb(1) N(1) C(21) 109.1(6) 1_555 1_555 1_555 1_555 yes
C(5) Yb(1) N(1) C(25) -78.9(5) 1_555 1_555 1_555 1_555 yes
C(5) Yb(1) N(2) C(26) 115.0(5) 1_555 1_555 1_555 1_555 yes
C(5) Yb(1) N(2) C(30) -49.1(5) 1_555 1_555 1_555 1_555 yes
C(5) Yb(1) C(1) C(11) -122.0(8) 1_555 1_555 1_555 1_555 yes
C(5) Yb(1) C(2) C(12) -159.5(8) 1_555 1_555 1_555 1_555 yes
C(5) Yb(1) C(3) C(13) 159(1) 1_555 1_555 1_555 1_555 yes
C(5) Yb(1) C(4) C(14) 123(1) 1_555 1_555 1_555 1_555 yes
C(5) Yb(1) C(6) C(7) 140.7(5) 1_555 1_555 1_555 1_555 yes
C(5) Yb(1) C(6) C(10) 25.7(6) 1_555 1_555 1_555 1_555 yes
C(5) Yb(1) C(6) C(16) -95.3(9) 1_555 1_555 1_555 1_555 yes
C(5) Yb(1) C(7) C(6) -75.3(7) 1_555 1_555 1_555 1_555 yes
C(5) Yb(1) C(7) C(8) 38.0(8) 1_555 1_555 1_555 1_555 yes
C(5) Yb(1) C(7) C(17) 160.0(6) 1_555 1_555 1_555 1_555 yes
C(5) Yb(1) C(8) C(7) -159.6(4) 1_555 1_555 1_555 1_555 yes
C(5) Yb(1) C(8) C(9) -45.5(5) 1_555 1_555 1_555 1_555 yes
C(5) Yb(1) C(8) C(18) 78.3(6) 1_555 1_555 1_555 1_555 yes
C(5) Yb(1) C(9) C(8) 143.8(4) 1_555 1_555 1_555 1_555 yes
C(5) Yb(1) C(9) C(10) -103.4(5) 1_555 1_555 1_555 1_555 yes
C(5) Yb(1) C(9) C(19) 18.7(7) 1_555 1_555 1_555 1_555 yes
C(5) Yb(1) C(10) C(6) -161.5(4) 1_555 1_555 1_555 1_555 yes
C(5) Yb(1) C(10) C(9) 85.3(5) 1_555 1_555 1_555 1_555 yes
C(5) Yb(1) C(10) C(20) -38.0(8) 1_555 1_555 1_555 1_555 yes
C(5) C(1) Yb(1) C(6) -59.2(8) 1_555 1_555 1_555 1_555 yes
C(5) C(1) Yb(1) C(7) 115(1) 1_555 1_555 1_555 1_555 yes
C(5) C(1) Yb(1) C(8) 63.6(6) 1_555 1_555 1_555 1_555 yes
C(5) C(1) Yb(1) C(9) 23.0(6) 1_555 1_555 1_555 1_555 yes
C(5) C(1) Yb(1) C(10) -19.0(6) 1_555 1_555 1_555 1_555 yes
C(5) C(1) C(2) C(12) -174.0(7) 1_555 1_555 1_555 1_555 yes
C(5) C(4) Yb(1) C(6) -151.2(5) 1_555 1_555 1_555 1_555 yes
C(5) C(4) Yb(1) C(7) -136.4(5) 1_555 1_555 1_555 1_555 yes
C(5) C(4) Yb(1) C(8) -96.9(5) 1_555 1_555 1_555 1_555 yes
C(5) C(4) Yb(1) C(9) -101.6(5) 1_555 1_555 1_555 1_555 yes
C(5) C(4) Yb(1) C(10) -130.7(5) 1_555 1_555 1_555 1_555 yes
C(5) C(4) C(3) C(13) 171.0(8) 1_555 1_555 1_555 1_555 yes
C(6) Yb(1) N(1) C(21) -48.0(6) 1_555 1_555 1_555 1_555 yes
C(6) Yb(1) N(1) C(25) 124.0(5) 1_555 1_555 1_555 1_555 yes
C(6) Yb(1) N(2) C(26) -90.0(5) 1_555 1_555 1_555 1_555 yes
C(6) Yb(1) N(2) C(30) 105.9(5) 1_555 1_555 1_555 1_555 yes
C(6) Yb(1) C(1) C(11) 178.8(6) 1_555 1_555 1_555 1_555 yes
C(6) Yb(1) C(2) C(12) 81.8(7) 1_555 1_555 1_555 1_555 yes
C(6) Yb(1) C(3) C(13) 25.6(9) 1_555 1_555 1_555 1_555 yes
C(6) Yb(1) C(4) C(14) -27.9(10) 1_555 1_555 1_555 1_555 yes
C(6) Yb(1) C(5) C(15) -81.5(8) 1_555 1_555 1_555 1_555 yes
C(6) Yb(1) C(7) C(8) 113.3(6) 1_555 1_555 1_555 1_555 yes
C(6) Yb(1) C(7) C(17) -124.7(8) 1_555 1_555 1_555 1_555 yes
C(6) Yb(1) C(8) C(7) -36.8(4) 1_555 1_555 1_555 1_555 yes
C(6) Yb(1) C(8) C(9) 77.3(5) 1_555 1_555 1_555 1_555 yes
C(6) Yb(1) C(8) C(18) -158.8(7) 1_555 1_555 1_555 1_555 yes
C(6) Yb(1) C(9) C(8) -76.0(5) 1_555 1_555 1_555 1_555 yes
C(6) Yb(1) C(9) C(10) 36.9(4) 1_555 1_555 1_555 1_555 yes
C(6) Yb(1) C(9) C(19) 159.0(7) 1_555 1_555 1_555 1_555 yes
C(6) Yb(1) C(10) C(9) -113.2(7) 1_555 1_555 1_555 1_555 yes
C(6) Yb(1) C(10) C(20) 123.5(10) 1_555 1_555 1_555 1_555 yes
C(6) C(7) Yb(1) C(8) -113.3(6) 1_555 1_555 1_555 1_555 yes
C(6) C(7) Yb(1) C(9) -76.6(5) 1_555 1_555 1_555 1_555 yes
C(6) C(7) Yb(1) C(10) -36.3(4) 1_555 1_555 1_555 1_555 yes
C(6) C(7) C(8) C(9) 1.9(8) 1_555 1_555 1_555 1_555 yes
C(6) C(7) C(8) C(18) -168.9(7) 1_555 1_555 1_555 1_555 yes
C(6) C(10) Yb(1) C(7) 36.0(4) 1_555 1_555 1_555 1_555 yes
C(6) C(10) Yb(1) C(8) 76.0(5) 1_555 1_555 1_555 1_555 yes
C(6) C(10) Yb(1) C(9) 113.2(7) 1_555 1_555 1_555 1_555 yes
C(6) C(10) C(9) C(8) 0.4(8) 1_555 1_555 1_555 1_555 yes
C(6) C(10) C(9) C(19) 171.6(7) 1_555 1_555 1_555 1_555 yes
C(7) Yb(1) N(1) C(21) -75.1(6) 1_555 1_555 1_555 1_555 yes
C(7) Yb(1) N(1) C(25) 96.9(5) 1_555 1_555 1_555 1_555 yes
C(7) Yb(1) N(2) C(26) -91.0(5) 1_555 1_555 1_555 1_555 yes
C(7) Yb(1) N(2) C(30) 104.9(5) 1_555 1_555 1_555 1_555 yes
C(7) Yb(1) C(1) C(11) -6(1) 1_555 1_555 1_555 1_555 yes
C(7) Yb(1) C(2) C(12) 40.9(10) 1_555 1_555 1_555 1_555 yes
C(7) Yb(1) C(3) C(13) 16(1) 1_555 1_555 1_555 1_555 yes
C(7) Yb(1) C(4) C(14) -13(1) 1_555 1_555 1_555 1_555 yes
C(7) Yb(1) C(5) C(15) -38(1) 1_555 1_555 1_555 1_555 yes
C(7) Yb(1) C(6) C(10) -115.1(6) 1_555 1_555 1_555 1_555 yes
C(7) Yb(1) C(6) C(16) 123(1) 1_555 1_555 1_555 1_555 yes
C(7) Yb(1) C(8) C(9) 114.1(6) 1_555 1_555 1_555 1_555 yes
C(7) Yb(1) C(8) C(18) -122.0(8) 1_555 1_555 1_555 1_555 yes
C(7) Yb(1) C(9) C(8) -36.9(4) 1_555 1_555 1_555 1_555 yes
C(7) Yb(1) C(9) C(10) 76.0(5) 1_555 1_555 1_555 1_555 yes
C(7) Yb(1) C(9) C(19) -161.9(8) 1_555 1_555 1_555 1_555 yes
C(7) Yb(1) C(10) C(9) -77.2(5) 1_555 1_555 1_555 1_555 yes
C(7) Yb(1) C(10) C(20) 159.6(9) 1_555 1_555 1_555 1_555 yes
C(7) C(6) Yb(1) C(8) 37.5(4) 1_555 1_555 1_555 1_555 yes
C(7) C(6) Yb(1) C(9) 77.4(5) 1_555 1_555 1_555 1_555 yes
C(7) C(6) Yb(1) C(10) 115.1(6) 1_555 1_555 1_555 1_555 yes
C(7) C(6) C(10) C(9) 0.8(9) 1_555 1_555 1_555 1_555 yes
C(7) C(6) C(10) C(20) 171.2(7) 1_555 1_555 1_555 1_555 yes
C(7) C(8) Yb(1) C(9) -114.1(6) 1_555 1_555 1_555 1_555 yes
C(7) C(8) Yb(1) C(10) -76.3(5) 1_555 1_555 1_555 1_555 yes
C(7) C(8) C(9) C(10) -1.4(8) 1_555 1_555 1_555 1_555 yes
C(7) C(8) C(9) C(19) -172.3(7) 1_555 1_555 1_555 1_555 yes
C(8) Yb(1) N(1) C(21) -96.7(6) 1_555 1_555 1_555 1_555 yes
C(8) Yb(1) N(1) C(25) 75.3(5) 1_555 1_555 1_555 1_555 yes
C(8) Yb(1) N(2) C(26) -118.9(5) 1_555 1_555 1_555 1_555 yes
C(8) Yb(1) N(2) C(30) 76.9(5) 1_555 1_555 1_555 1_555 yes
C(8) Yb(1) C(1) C(11) -58.3(7) 1_555 1_555 1_555 1_555 yes
C(8) Yb(1) C(2) C(12) -124(2) 1_555 1_555 1_555 1_555 yes
C(8) Yb(1) C(3) C(13) 66(1) 1_555 1_555 1_555 1_555 yes
C(8) Yb(1) C(4) C(14) 26(1) 1_555 1_555 1_555 1_555 yes
C(8) Yb(1) C(5) C(15) -16.0(8) 1_555 1_555 1_555 1_555 yes
C(8) Yb(1) C(6) C(10) -77.6(5) 1_555 1_555 1_555 1_555 yes
C(8) Yb(1) C(6) C(16) 161.4(10) 1_555 1_555 1_555 1_555 yes
C(8) Yb(1) C(7) C(17) 122.0(8) 1_555 1_555 1_555 1_555 yes
C(8) Yb(1) C(9) C(10) 112.8(6) 1_555 1_555 1_555 1_555 yes
C(8) Yb(1) C(9) C(19) -125.0(8) 1_555 1_555 1_555 1_555 yes
C(8) Yb(1) C(10) C(9) -37.2(4) 1_555 1_555 1_555 1_555 yes
C(8) Yb(1) C(10) C(20) -160.5(10) 1_555 1_555 1_555 1_555 yes
C(8) C(7) Yb(1) C(9) 36.7(4) 1_555 1_555 1_555 1_555 yes
C(8) C(7) Yb(1) C(10) 77.0(5) 1_555 1_555 1_555 1_555 yes
C(8) C(7) C(6) C(10) -1.6(9) 1_555 1_555 1_555 1_555 yes
C(8) C(7) C(6) C(16) 165.9(8) 1_555 1_555 1_555 1_555 yes
C(8) C(9) Yb(1) C(10) -112.8(6) 1_555 1_555 1_555 1_555 yes
C(8) C(9) C(10) C(20) -169.9(7) 1_555 1_555 1_555 1_555 yes
C(9) Yb(1) N(1) C(21) -84.2(6) 1_555 1_555 1_555 1_555 yes
C(9) Yb(1) N(1) C(25) 87.8(5) 1_555 1_555 1_555 1_555 yes
C(9) Yb(1) N(2) C(26) -140.0(5) 1_555 1_555 1_555 1_555 yes
C(9) Yb(1) N(2) C(30) 55.9(6) 1_555 1_555 1_555 1_555 yes
C(9) Yb(1) C(1) C(11) -98.9(6) 1_555 1_555 1_555 1_555 yes
C(9) Yb(1) C(2) C(12) 165.0(6) 1_555 1_555 1_555 1_555 yes
C(9) Yb(1) C(3) C(13) 79.6(9) 1_555 1_555 1_555 1_555 yes
C(9) Yb(1) C(4) C(14) 21.7(10) 1_555 1_555 1_555 1_555 yes
C(9) Yb(1) C(5) C(15) -37.4(8) 1_555 1_555 1_555 1_555 yes
C(9) Yb(1) C(6) C(10) -37.7(4) 1_555 1_555 1_555 1_555 yes
C(9) Yb(1) C(6) C(16) -158.7(9) 1_555 1_555 1_555 1_555 yes
C(9) Yb(1) C(7) C(17) 158.7(7) 1_555 1_555 1_555 1_555 yes
C(9) Yb(1) C(8) C(18) 123.9(8) 1_555 1_555 1_555 1_555 yes
C(9) Yb(1) C(10) C(20) -123(1) 1_555 1_555 1_555 1_555 yes
C(9) C(8) Yb(1) C(10) 37.8(4) 1_555 1_555 1_555 1_555 yes
C(9) C(8) C(7) C(17) 173.8(7) 1_555 1_555 1_555 1_555 yes
C(9) C(10) C(6) C(16) -167.1(8) 1_555 1_555 1_555 1_555 yes
C(10) Yb(1) N(1) C(21) -46.9(6) 1_555 1_555 1_555 1_555 yes
C(10) Yb(1) N(1) C(25) 125.1(5) 1_555 1_555 1_555 1_555 yes
C(10) Yb(1) N(2) C(26) -125.8(5) 1_555 1_555 1_555 1_555 yes
C(10) Yb(1) N(2) C(30) 70.1(6) 1_555 1_555 1_555 1_555 yes
C(10) Yb(1) C(1) C(11) -140.9(5) 1_555 1_555 1_555 1_555 yes
C(10) Yb(1) C(2) C(12) 123.3(7) 1_555 1_555 1_555 1_555 yes
C(10) Yb(1) C(3) C(13) 55.0(9) 1_555 1_555 1_555 1_555 yes
C(10) Yb(1) C(4) C(14) -7.4(9) 1_555 1_555 1_555 1_555 yes
C(10) Yb(1) C(5) C(15) -68.5(8) 1_555 1_555 1_555 1_555 yes
C(10) Yb(1) C(6) C(16) -121.0(10) 1_555 1_555 1_555 1_555 yes
C(10) Yb(1) C(7) C(17) -161.0(7) 1_555 1_555 1_555 1_555 yes
C(10) Yb(1) C(8) C(18) 161.6(7) 1_555 1_555 1_555 1_555 yes
C(10) Yb(1) C(9) C(19) 122.1(8) 1_555 1_555 1_555 1_555 yes
C(10) C(6) C(7) C(17) -173.4(6) 1_555 1_555 1_555 1_555 yes
C(10) C(9) C(8) C(18) 169.1(7) 1_555 1_555 1_555 1_555 yes
C(11) C(1) C(2) C(12) 0(1) 1_555 1_555 1_555 1_555 yes
C(11) C(1) C(5) C(15) -1(1) 1_555 1_555 1_555 1_555 yes
C(12) C(2) C(3) C(13) 2(1) 1_555 1_555 1_555 1_555 yes
C(13) C(3) C(4) C(14) 1(1) 1_555 1_555 1_555 1_555 yes
C(14) C(4) C(5) C(15) -3(1) 1_555 1_555 1_555 1_555 yes
C(16) C(6) C(7) C(17) -5(1) 1_555 1_555 1_555 1_555 yes
C(16) C(6) C(10) C(20) 3(1) 1_555 1_555 1_555 1_555 yes
C(17) C(7) C(8) C(18) 3(1) 1_555 1_555 1_555 1_555 yes
C(18) C(8) C(9) C(19) -1(1) 1_555 1_555 1_555 1_555 yes
C(19) C(9) C(10) C(20) 1(1) 1_555 1_555 1_555 1_555 yes
C(21) N(1) C(25) C(24) 2(1) 1_555 1_555 1_555 1_555 yes
C(21) N(1) C(25) C(26) -178.2(6) 1_555 1_555 1_555 1_555 yes
C(21) C(22) C(23) C(24) 1(1) 1_555 1_555 1_555 1_555 yes
C(22) C(21) N(1) C(25) -3(1) 1_555 1_555 1_555 1_555 yes
C(22) C(23) C(24) C(25) -1(1) 1_555 1_555 1_555 1_555 yes
C(23) C(22) C(21) C(31) -176.5(9) 1_555 1_555 1_555 1_555 yes
C(23) C(24) C(25) C(26) -179.5(8) 1_555 1_555 1_555 1_555 yes
C(24) C(25) C(26) C(27) -19(1) 1_555 1_555 1_555 1_555 yes
C(25) N(1) C(21) C(31) 174.7(7) 1_555 1_555 1_555 1_555 yes
C(25) C(26) N(2) C(30) -175.4(6) 1_555 1_555 1_555 1_555 yes
C(25) C(26) C(27) C(28) 173.1(7) 1_555 1_555 1_555 1_555 yes
C(26) N(2) C(30) C(29) 1(1) 1_555 1_555 1_555 1_555 yes
C(26) N(2) C(30) C(32) -178.7(7) 1_555 1_555 1_555 1_555 yes
C(26) C(27) C(28) C(29) 3(1) 1_555 1_555 1_555 1_555 yes
C(27) C(26) N(2) C(30) 3(1) 1_555 1_555 1_555 1_555 yes
C(27) C(28) C(29) C(30) 1(1) 1_555 1_555 1_555 1_555 yes
C(28) C(29) C(30) C(32) 176.0(8) 1_555 1_555 1_555 1_555 yes
C(33) C(34) C(35) C(36) 1(1) 1_555 1_555 1_555 1_555 yes
C(33) C(38) C(37) C(36) 0(1) 1_555 1_555 1_555 1_555 yes
C(34) C(33) C(38) C(37) 0(1) 1_555 1_555 1_555 1_555 yes
C(34) C(35) C(36) C(37) -1(1) 1_555 1_555 1_555 1_555 yes
C(35) C(34) C(33) C(38) 0(1) 1_555 1_555 1_555 1_555 yes
C(35) C(36) C(37) C(38) 0(1) 1_555 1_555 1_555 1_555 yes
